data_2215257
loop_
_publ_author_name
'Valerio Bertolasi'
'Pavel Hradil'
'Lucie Sp\'a\<cilov\'a'
'Alfred Muller'
'Jan Hlav\'a\<c'

_publ_section_title
;
 5-Phenyluridine trihydrate
;
_journal_coeditor_code RT2004
_journal_issue 9
_journal_name_full 'Acta Crystallographica Section E'
_journal_page_first o3805
_journal_page_last o3805
_journal_paper_doi 10.1107/S1600536807039414
_journal_volume 63
_journal_year 2007
_chemical_formula_iupac 'C15 H16 N2 O6, 3H2 O'
_chemical_formula_moiety 'C15 H16 N2 O6, 3H2 O'
_chemical_formula_sum 'C15 H22 N2 O9'
_chemical_formula_weight 374.35
_chemical_name_common
;
5-Phenyluridine trihydrate
;
_chemical_name_systematic
;
2,4-dihydroxy-5-phenyl-1-\b-D-ribofuranosylpyrimidine trihydrate
;
_space_group_IT_number 19
_symmetry_cell_setting orthorhombic
_symmetry_space_group_name_Hall 'P 2ac 2ab'
_symmetry_space_group_name_H-M 'P 21 21 21'
_audit_creation_method 'WinGX routine CIF_UPDATE'
_cell_angle_alpha 90
_cell_angle_beta 90
_cell_angle_gamma 90
_cell_formula_units_Z 4
_cell_length_a 7.36270(10)
_cell_length_b 14.0874(3)
_cell_length_c 16.7287(3)
_cell_measurement_reflns_used 2838
_cell_measurement_temperature 295(2)
_cell_measurement_theta_max 30
_cell_measurement_theta_min 3.93
_cell_volume 1735.12(5)
_computing_cell_refinement 'DENZO-SMN (Otwinowski & Minor, 1997)'
_computing_data_collection 'KappaCCD Server Software (Nonius, 1997)'
_computing_data_reduction DENZO-SMN
_computing_molecular_graphics 'DIAMOND (Brandenburg & Putz, 2005)'
_computing_publication_material 'WinGX (Farrugia, 1999)'
_computing_structure_refinement 'SHELXL97 (Sheldrick, 1997)'
_computing_structure_solution 'SIR97 (Altomare <i>et al.</i>,  1999)'
_diffrn_ambient_temperature 295(2)
_diffrn_measured_fraction_theta_full 0.996
_diffrn_measured_fraction_theta_max 0.996
_diffrn_measurement_device_type 'Nonius KappaCCD'
_diffrn_measurement_method '\f and \w'
_diffrn_radiation_monochromator graphite
_diffrn_radiation_type MoK\a
_diffrn_radiation_wavelength 0.71073
_diffrn_reflns_av_R_equivalents 0.0217
_diffrn_reflns_limit_h_max 10
_diffrn_reflns_limit_h_min -10
_diffrn_reflns_limit_k_max 19
_diffrn_reflns_limit_k_min -19
_diffrn_reflns_limit_l_max 23
_diffrn_reflns_limit_l_min -23
_diffrn_reflns_number 5050
_diffrn_reflns_theta_full 30.04
_diffrn_reflns_theta_max 30.04
_diffrn_reflns_theta_min 1.89
_diffrn_standards_decay_% 0
_diffrn_standards_interval_count 0
_diffrn_standards_interval_time 0
_diffrn_standards_number 0
_exptl_absorpt_coefficient_mu 0.119
_exptl_absorpt_correction_T_max 0.9835
_exptl_absorpt_correction_T_min 0.9482
_exptl_absorpt_correction_type none
_exptl_crystal_colour colourless
_exptl_crystal_density_diffrn 1.433
_exptl_crystal_density_method 'not measured'
_exptl_crystal_description prismatic
_exptl_crystal_F_000 792
_exptl_crystal_size_max 0.45
_exptl_crystal_size_mid 0.24
_exptl_crystal_size_min 0.14
_refine_diff_density_max 0.634
_refine_diff_density_min -0.628
_refine_ls_extinction_method none
_refine_ls_goodness_of_fit_ref 1.157
_refine_ls_hydrogen_treatment constr
_refine_ls_matrix_type full
_refine_ls_number_parameters 255
_refine_ls_number_reflns 2879
_refine_ls_number_restraints 12
_refine_ls_restrained_S_all 1.157
_refine_ls_R_factor_gt 0.0529
_refine_ls_shift/su_max 0
_refine_ls_shift/su_mean 0
_refine_ls_structure_factor_coef Fsqd
_refine_ls_weighting_details 'calc w=1/[\s^2^(Fo^2^)+(0.1267P)^2^] where P=(Fo^2^+2Fc^2^)/3'
_refine_ls_weighting_scheme calc
_refine_ls_wR_factor_ref 0.1849
_reflns_number_gt 2338
_reflns_number_total 2879
_reflns_threshold_expression I>2\s(I)
_cod_data_source_file rt2004.cif
_cod_data_source_block I
_cod_depositor_comments
;
 Marking attached hydrogen atoms.

 Antanas Vaitkus,
 2017-03-27
;
_cod_database_code 2215257
_cod_database_fobs_code 2215257

loop_
_symmetry_equiv_pos_as_xyz
'x, y, z'
'-x+1/2, -y, z+1/2'
'x+1/2, -y+1/2, -z'
'-x, y+1/2, -z+1/2'

loop_
_atom_site_type_symbol
_atom_site_label
_atom_site_fract_x
_atom_site_fract_y
_atom_site_fract_z
_atom_site_U_iso_or_equiv
_atom_site_adp_type
_atom_site_calc_flag
_atom_site_refinement_flags
_atom_site_occupancy
_atom_site_disorder_assembly
_atom_site_disorder_group
_atom_site_attached_hydrogens
O O1 0.8933(4) 0.55845(14) 0.57391(13) 0.0405(5) Uani d . 1 . . 0
O O2 0.7725(3) 0.33876(14) 0.38352(11) 0.0349(5) Uani d . 1 . . 0
N N1 0.9232(3) 0.40257(16) 0.60850(12) 0.0262(4) Uani d . 1 . . 0
N N2 0.8299(3) 0.44486(15) 0.48118(14) 0.0296(5) Uani d . 1 . . 0
H H2 0.7984 0.4885 0.448 0.036 Uiso calc R 1 . . 0
C C1 0.8832(4) 0.47460(19) 0.55542(16) 0.0283(5) Uani d . 1 . . 0
C C2 0.8209(4) 0.35266(17) 0.45353(15) 0.0254(5) Uani d . 1 . . 0
C C3 0.8698(4) 0.28058(17) 0.51060(15) 0.0246(5) Uani d . 1 . . 0
C C4 0.9212(4) 0.30928(18) 0.58495(15) 0.0250(5) Uani d . 1 . . 0
H H4 0.9567 0.2633 0.6216 0.03 Uiso calc R 1 . . 0
C C5 0.8662(4) 0.17852(19) 0.48985(16) 0.0286(5) Uani d . 1 . . 0
C C6 0.9221(4) 0.1455(2) 0.41495(19) 0.0365(6) Uani d . 1 . . 0
H H6 0.9593 0.1886 0.3762 0.044 Uiso calc R 1 . . 0
C C7 0.9225(5) 0.0498(3) 0.3980(2) 0.0496(9) Uani d . 1 . . 0
H H7 0.9604 0.0289 0.348 0.059 Uiso calc R 1 . . 0
C C8 0.8669(5) -0.0158(2) 0.4549(3) 0.0585(11) Uani d . 1 . . 0
H H8 0.8687 -0.0804 0.4433 0.07 Uiso calc R 1 . . 0
C C9 0.8084(6) 0.0157(2) 0.5297(3) 0.0521(9) Uani d . 1 . . 0
H H9 0.7698 -0.0275 0.5681 0.063 Uiso calc R 1 . . 0
C C10 0.8083(5) 0.1124(2) 0.5461(2) 0.0392(7) Uani d . 1 . . 0
H H10 0.7687 0.1334 0.5958 0.047 Uiso calc R 1 . . 0
C C1' 0.9934(4) 0.43348(18) 0.68847(14) 0.0255(5) Uani d . 1 . . 0
H H1' 1.0928 0.4789 0.6812 0.031 Uiso calc R 1 . . 0
C C2' 0.8448(4) 0.47799(17) 0.73959(15) 0.0264(5) Uani d . 1 . . 0
H H2' 0.75 0.5086 0.7076 0.032 Uiso calc R 1 . . 0
O O2' 0.9353(3) 0.54254(13) 0.79151(12) 0.0327(5) Uani d . 1 . . 0
H H2O' 0.8655 0.5595 0.8269 0.039 Uiso calc R 1 . . 0
C C3' 0.7751(4) 0.39195(18) 0.78564(15) 0.0285(5) Uani d . 1 . . 0
H H3' 0.6943 0.3544 0.7515 0.034 Uiso calc R 1 . . 0
O O3' 0.6828(3) 0.41854(14) 0.85632(14) 0.0433(6) Uani d . 1 . . 0
H H3O' 0.6012 0.3804 0.8654 0.052 Uiso calc R 1 . . 0
C C4' 0.9494(4) 0.33734(19) 0.80117(15) 0.0307(6) Uani d . 1 . . 0
H H4' 1.0118 0.3665 0.8467 0.037 Uiso calc R 1 . . 0
O O4' 1.0571(3) 0.35341(14) 0.73006(11) 0.0318(4) Uani d . 1 . . 0
C C5' 0.9330(5) 0.2329(2) 0.81655(18) 0.0395(7) Uani d . 1 . . 0
H H51' 1.0535 0.2055 0.8211 0.047 Uiso calc R 1 . . 0
H H52' 0.8706 0.2229 0.8669 0.047 Uiso calc R 1 . . 0
O O5' 0.8359(3) 0.18558(16) 0.75411(14) 0.0437(6) Uani d . 1 . . 0
H H5O' 0.8947 0.1397 0.7387 0.052 Uiso calc R 1 . . 0
O O1W 0.831(2) 0.7382(6) 0.5078(5) 0.083(4) Uani d PU 0.63(3) A 1 2
O O1W' 0.715(5) 0.7221(11) 0.5193(16) 0.114(7) Uani d PU 0.37(3) A 2 2
O O2W 0.5372(5) 0.6628(3) 0.7329(2) 0.0838(12) Uani d . 1 . . 2
O O3W 0.6219(14) 0.8252(13) 0.6464(15) 0.107(6) Uani d PU 0.43(3) B 3 2
O O3W' 0.549(3) 0.7790(12) 0.6033(9) 0.118(7) Uani d PU 0.57(3) B 4 2

loop_
_atom_site_aniso_label
_atom_site_aniso_U_11
_atom_site_aniso_U_22
_atom_site_aniso_U_33
_atom_site_aniso_U_12
_atom_site_aniso_U_13
_atom_site_aniso_U_23
O1 0.0665(14) 0.0226(9) 0.0324(10) -0.0004(9) -0.0019(11) -0.0011(8)
O2 0.0495(11) 0.0311(9) 0.0242(9) 0.0031(9) -0.0093(9) 0.0009(7)
N1 0.0367(11) 0.0226(9) 0.0192(9) 0.0029(9) -0.0005(9) -0.0021(7)
N2 0.0426(12) 0.0211(9) 0.0251(10) 0.0032(9) -0.0038(10) 0.0027(8)
C1 0.0362(13) 0.0233(11) 0.0253(12) 0.0017(10) 0.0000(10) 0.0018(9)
C2 0.0302(12) 0.0228(11) 0.0232(11) -0.0002(10) -0.0016(9) -0.0008(9)
C3 0.0285(11) 0.0216(10) 0.0237(11) 0.0007(9) 0.0005(10) 0.0012(9)
C4 0.0312(12) 0.0214(10) 0.0223(11) 0.0023(10) -0.0004(10) -0.0005(9)
C5 0.0302(12) 0.0247(12) 0.0310(13) 0.0036(10) -0.0073(10) -0.0027(10)
C6 0.0360(14) 0.0333(14) 0.0402(15) 0.0040(12) -0.0022(13) -0.0079(12)
C7 0.0438(17) 0.0410(17) 0.064(2) 0.0118(15) -0.0104(17) -0.0229(16)
C8 0.057(2) 0.0272(14) 0.091(3) 0.0060(15) -0.029(2) -0.0150(17)
C9 0.065(2) 0.0270(13) 0.064(2) -0.0065(15) -0.019(2) 0.0062(15)
C10 0.0516(17) 0.0263(13) 0.0398(15) -0.0017(13) -0.0094(14) 0.0039(11)
C1' 0.0319(11) 0.0246(11) 0.0201(11) 0.0000(10) -0.0009(9) -0.0017(9)
C2' 0.0345(11) 0.0219(10) 0.0228(11) 0.0007(10) -0.0003(10) -0.0030(9)
O2' 0.0423(10) 0.0277(9) 0.0280(9) -0.0076(8) 0.0058(8) -0.0098(8)
C3' 0.0364(12) 0.0233(10) 0.0257(11) -0.0026(10) 0.0032(11) -0.0065(9)
O3' 0.0565(13) 0.0341(10) 0.0394(11) -0.0134(10) 0.0207(10) -0.0118(9)
C4' 0.0435(14) 0.0290(12) 0.0195(11) 0.0016(12) -0.0015(10) -0.0011(9)
O4' 0.0359(9) 0.0343(9) 0.0251(9) 0.0084(8) -0.0018(8) 0.0004(7)
C5' 0.0590(18) 0.0265(12) 0.0329(13) 0.0037(14) -0.0046(14) 0.0040(11)
O5' 0.0514(12) 0.0286(10) 0.0512(14) 0.0065(10) -0.0038(11) -0.0063(10)
O1W 0.108(9) 0.060(4) 0.080(4) 0.015(5) -0.009(4) 0.018(3)
O1W' 0.113(17) 0.084(8) 0.146(13) -0.011(9) -0.050(13) 0.024(8)
O2W 0.075(2) 0.122(3) 0.0549(18) 0.036(2) -0.0032(16) -0.0002(19)
O3W 0.046(5) 0.096(9) 0.178(14) 0.021(5) 0.011(7) 0.008(10)
O3W' 0.125(11) 0.108(9) 0.121(9) 0.054(9) 0.045(8) 0.049(7)

loop_
_atom_type_symbol
_atom_type_description
_atom_type_scat_dispersion_real
_atom_type_scat_dispersion_imag
_atom_type_scat_source
C C 0.0033 0 'International Tables Vol C Tables 4.2.6.8 and 6.1.1.4'
H H 0 0 'International Tables Vol C Tables 4.2.6.8 and 6.1.1.4'
N N 0.0061 0 'International Tables Vol C Tables 4.2.6.8 and 6.1.1.4'
O O 0.0106 0 'International Tables Vol C Tables 4.2.6.8 and 6.1.1.4'

loop_
_geom_angle_atom_site_label_1
_geom_angle_atom_site_label_2
_geom_angle_atom_site_label_3
_geom_angle
C4 N1 C1 121.1(2)
C4 N1 C1' 122.6(2)
C1 N1 C1' 115.7(2)
C1 N2 C2 127.3(2)
C1 N2 H2 116.3
C2 N2 H2 116.3
O1 C1 N2 122.9(2)
O1 C1 N1 122.3(3)
N2 C1 N1 114.8(2)
O2 C2 N2 118.6(2)
O2 C2 C3 125.9(2)
N2 C2 C3 115.4(2)
C4 C3 C2 117.8(2)
C4 C3 C5 120.5(2)
C2 C3 C5 121.7(2)
C3 C4 N1 123.4(2)
C3 C4 H4 118.3
N1 C4 H4 118.3
C10 C5 C6 118.3(3)
C10 C5 C3 119.8(3)
C6 C5 C3 121.9(3)
C7 C6 C5 120.7(3)
C7 C6 H6 119.7
C5 C6 H6 119.7
C6 C7 C8 120.7(4)
C6 C7 H7 119.7
C8 C7 H7 119.7
C7 C8 C9 119.5(3)
C7 C8 H8 120.2
C9 C8 H8 120.2
C10 C9 C8 119.3(4)
C10 C9 H9 120.3
C8 C9 H9 120.3
C9 C10 C5 121.5(3)
C9 C10 H10 119.2
C5 C10 H10 119.2
O4' C1' N1 108.89(19)
O4' C1' C2' 107.0(2)
N1 C1' C2' 111.9(2)
O4' C1' H1' 109.7
N1 C1' H1' 109.7
C2' C1' H1' 109.7
O2' C2' C1' 105.6(2)
O2' C2' C3' 110.9(2)
C1' C2' C3' 101.4(2)
O2' C2' H2' 112.7
C1' C2' H2' 112.7
C3' C2' H2' 112.7
C2' O2' H2O' 109.5
O3' C3' C4' 113.4(2)
O3' C3' C2' 111.9(2)
C4' C3' C2' 101.8(2)
O3' C3' H3' 109.8
C4' C3' H3' 109.8
C2' C3' H3' 109.8
C3' O3' H3O' 109.5
O4' C4' C5' 109.8(2)
O4' C4' C3' 104.1(2)
C5' C4' C3' 117.3(3)
O4' C4' H4' 108.4
C5' C4' H4' 108.4
C3' C4' H4' 108.4
C1' O4' C4' 110.48(19)
O5' C5' C4' 111.8(2)
O5' C5' H51' 109.2
C4' C5' H51' 109.2
O5' C5' H52' 109.2
C4' C5' H52' 109.2
H51' C5' H52' 107.9
C5' O5' H5O' 109.5

loop_
_geom_bond_atom_site_label_1
_geom_bond_atom_site_label_2
_geom_bond_distance
O1 C1 1.223(3)
O2 C2 1.240(3)
N1 C4 1.372(3)
N1 C1 1.380(3)
N1 C1' 1.499(3)
N2 C1 1.368(3)
N2 C2 1.380(3)
N2 H2 0.86
C2 C3 1.439(3)
C3 C4 1.362(3)
C3 C5 1.479(4)
C4 H4 0.93
C5 C10 1.391(4)
C5 C6 1.398(4)
C6 C7 1.378(4)
C6 H6 0.93
C7 C8 1.389(6)
C7 H7 0.93
C8 C9 1.395(7)
C8 H8 0.93
C9 C10 1.389(4)
C9 H9 0.93
C10 H10 0.93
C1' O4' 1.406(3)
C1' C2' 1.524(4)
C1' H1' 0.98
C2' O2' 1.423(3)
C2' C3' 1.525(4)
C2' H2' 0.98
O2' H2O' 0.82
C3' O3' 1.414(3)
C3' C4' 1.519(4)
C3' H3' 0.98
O3' H3O' 0.82
C4' O4' 1.447(3)
C4' C5' 1.499(4)
C4' H4' 0.98
C5' O5' 1.430(4)
C5' H51' 0.97
C5' H52' 0.97
O5' H5O' 0.82

loop_
_geom_hbond_atom_site_label_D
_geom_hbond_atom_site_label_H
_geom_hbond_atom_site_label_A
_geom_hbond_site_symmetry_A
_geom_hbond_distance_DH
_geom_hbond_distance_HA
_geom_hbond_distance_DA
_geom_hbond_angle_DHA
N2 H2 O3' 2_664 0.86 2.02 2.842(3) 159.1
O2' H2O' O2 2_665 0.82 2 2.740(3) 150.6
O3' H3O' O3W 4_646 0.82 1.83 2.600(9) 156.5
O3' H3O' O3W' 4_646 0.82 1.88 2.691(9) 168.5
O5' H5O' O2' 4_746 0.82 1.92 2.735(3) 171.1

loop_
_geom_torsion_atom_site_label_1
_geom_torsion_atom_site_label_2
_geom_torsion_atom_site_label_3
_geom_torsion_atom_site_label_4
_geom_torsion
C2 N2 C1 O1 177.3(3)
C2 N2 C1 N1 -3.4(4)
C4 N1 C1 O1 -176.1(3)
C1' N1 C1 O1 -4.5(4)
C4 N1 C1 N2 4.5(4)
C1' N1 C1 N2 176.2(2)
C1 N2 C2 O2 -178.6(3)
C1 N2 C2 C3 1.5(4)
O2 C2 C3 C4 179.5(3)
N2 C2 C3 C4 -0.7(4)
O2 C2 C3 C5 0.0(4)
N2 C2 C3 C5 179.8(2)
C2 C3 C4 N1 2.1(4)
C5 C3 C4 N1 -178.4(2)
C1 N1 C4 C3 -4.2(4)
C1' N1 C4 C3 -175.3(2)
C4 C3 C5 C10 38.3(4)
C2 C3 C5 C10 -142.2(3)
C4 C3 C5 C6 -140.9(3)
C2 C3 C5 C6 38.7(4)
C10 C5 C6 C7 -1.1(4)
C3 C5 C6 C7 178.1(3)
C5 C6 C7 C8 0.2(5)
C6 C7 C8 C9 0.7(6)
C7 C8 C9 C10 -0.6(6)
C8 C9 C10 C5 -0.3(5)
C6 C5 C10 C9 1.2(5)
C3 C5 C10 C9 -178.0(3)
C4 N1 C1' O4' 1.7(3)
C1 N1 C1' O4' -169.9(2)
C4 N1 C1' C2' -116.3(3)
C1 N1 C1' C2' 72.1(3)
O4' C1' C2' O2' 88.5(2)
N1 C1' C2' O2' -152.3(2)
O4' C1' C2' C3' -27.3(2)
N1 C1' C2' C3' 91.9(2)
O2' C2' C3' O3' 47.3(3)
C1' C2' C3' O3' 159.1(2)
O2' C2' C3' C4' -74.2(2)
C1' C2' C3' C4' 37.6(2)
O3' C3' C4' O4' -155.9(2)
C2' C3' C4' O4' -35.4(2)
O3' C3' C4' C5' 82.7(3)
C2' C3' C4' C5' -156.9(2)
N1 C1' O4' C4' -115.8(2)
C2' C1' O4' C4' 5.3(3)
C5' C4' O4' C1' 145.6(2)
C3' C4' O4' C1' 19.3(3)
O4' C4' C5' O5' -64.2(3)
C3' C4' C5' O5' 54.2(4)
